data_2006670
loop_
_publ_author_name
'Batey, Robert A.'
'Lin, Denny'
'Lough, Alan J.'

_publ_contact_author
;
 Alan John Lough
 Department of Chemistry
 University of Toronto
 Toronto
 Ontario
 Canada, M5S 1A1
;
_publ_section_title
;
 (3a<i>R</i>*,4<i>S</i>*,5<i>S</i>*,7a<i>R</i>*)-4-Nitrobenzoic Acid
 5-Methyl-1,3,3a,4,5,7a-hexahydroisobenzofuran-4-yl Ester
;
_journal_issue 11
_journal_name_full 'Acta Crystallographica Section C'
_journal_page_first 1721
_journal_page_last 1723
_journal_paper_doi 10.1107/S0108270197007026
_journal_volume 53
_journal_year 1997
_chemical_formula_sum 'C16 H17 N O5'
_chemical_formula_weight 303.31
_chemical_name_systematic
;
(3aR*,4S*,5S*,7aR*)-4-nitrobenzoic acid
5-methyl-1,3,3,4,5,7a-hexahydroisobenzofuran-4-yl ester
;
_space_group_IT_number 14
_symmetry_cell_setting monoclinic
_symmetry_space_group_name_Hall '-P 2ybc'
_symmetry_space_group_name_H-M 'P 1 21/c 1'
_audit_creation_method SHELXL
_cell_angle_alpha 90.00
_cell_angle_beta 91.769(7)
_cell_angle_gamma 90.00
_cell_formula_units_Z 4
_cell_length_a 8.0485(9)
_cell_length_b 14.301(2)
_cell_length_c 13.2703(14)
_cell_measurement_reflns_used 43
_cell_measurement_temperature 213(2)
_cell_measurement_theta_max 25.00
_cell_measurement_theta_min 5.25
_cell_volume 1526.7(3)
_computing_cell_refinement XSCANS
_computing_data_collection 'XSCANS (Siemens, 1994)'
_computing_data_reduction XSCANS
_computing_molecular_graphics SHELXTL/PC
_computing_publication_material SHELXTL/PC
_computing_structure_refinement SHELXTL/PC
_computing_structure_solution 'SHELXTL/PC (Sheldrick, 1994)'
_diffrn_ambient_temperature 213(2)
_diffrn_measurement_device 'Siemens P4'
_diffrn_measurement_method '\w scans'
_diffrn_radiation_monochromator graphite
_diffrn_radiation_source 'fine-focus sealed tube'
_diffrn_radiation_type MoK\a
_diffrn_radiation_wavelength 0.71073
_diffrn_reflns_av_R_equivalents 0.0195
_diffrn_reflns_av_sigmaI/netI 0.0279
_diffrn_reflns_limit_h_max 11
_diffrn_reflns_limit_h_min 0
_diffrn_reflns_limit_k_max 20
_diffrn_reflns_limit_k_min 0
_diffrn_reflns_limit_l_max 18
_diffrn_reflns_limit_l_min -18
_diffrn_reflns_number 4686
_diffrn_reflns_theta_max 30.00
_diffrn_reflns_theta_min 2.53
_diffrn_standards_decay_% 'less than 2'
_diffrn_standards_interval_count 97
_diffrn_standards_number 3
_exptl_absorpt_coefficient_mu 0.099
_exptl_absorpt_correction_type none
_exptl_crystal_colour 'pale yellow'
_exptl_crystal_density_diffrn 1.320
_exptl_crystal_density_method 'not measured'
_exptl_crystal_description 'flat needle'
_exptl_crystal_F_000 640
_exptl_crystal_size_max 0.49
_exptl_crystal_size_mid 0.45
_exptl_crystal_size_min 0.36
_refine_diff_density_max 0.251
_refine_diff_density_min -0.219
_refine_ls_extinction_coef 0.0027(14)
_refine_ls_extinction_method 'SHELXTL/PC (Sheldrick, 1994)'
_refine_ls_goodness_of_fit_all 1.045
_refine_ls_goodness_of_fit_obs 1.165
_refine_ls_hydrogen_treatment 'H atoms riding'
_refine_ls_matrix_type full
_refine_ls_number_parameters 201
_refine_ls_number_reflns 4405
_refine_ls_number_restraints 0
_refine_ls_restrained_S_all 1.045
_refine_ls_restrained_S_obs 1.165
_refine_ls_R_factor_all 0.0607
_refine_ls_R_factor_obs .0433
_refine_ls_shift/esd_max 0.001
_refine_ls_shift/esd_mean 0.000
_refine_ls_structure_factor_coef Fsqd
_refine_ls_weighting_details 'w = 1/[\s^2^(Fo^2^)+(0.0710P)^2^+0.0556P] where P=(Fo^2^+2Fc^2^)/3'
_refine_ls_weighting_scheme calc
_refine_ls_wR_factor_all 0.1288
_refine_ls_wR_factor_obs .1212
_reflns_number_observed 3182
_reflns_number_total 4405
_reflns_observed_criterion >2sigma(I)
_cod_data_source_file fg1329.cif
_cod_data_source_block s9680
_cod_depositor_comments
;
The following automatic conversions were performed:
'_symmetry_cell_setting' value 'Monoclinic' changed to 'monoclinic'
according to '/home/saulius/struct/CIF-dictionaries/cif_core.dic'
dictionary named 'cif_core.dic' version 2.4.1 from
2010-06-29.

'_geom_bond_publ_flag' value 'N' changed to 'n' according to
'/home/saulius/struct/CIF-dictionaries/cif_core.dic' dictionary named
'cif_core.dic' version 2.4.1 from 2010-06-29 (14
times).

'_geom_bond_publ_flag' value 'Y' changed to 'y' according to
'/home/saulius/struct/CIF-dictionaries/cif_core.dic' dictionary named
'cif_core.dic' version 2.4.1 from 2010-06-29 (10 times).

Automatic conversion script
Id: cif_fix_enum 1527 2010-12-29 10:47:43Z saulius 

The following automatic conversions were performed:

'_refine_ls_weighting_scheme' value 'calc w =
1/[\s^2^(Fo^2^)+(0.0710P)^2^+0.0556P] where P=(Fo^2^+2Fc^2^)/3' was
changed to 'calc'. New tag '_refine_ls_weighting_details' was
created. The value of the new tag was set to 'w =
1/[\s^2^(Fo^2^)+(0.0710P)^2^+0.0556P] where P=(Fo^2^+2Fc^2^)/3'.

Automatic conversion script
Id: cif_fix_values 3143 2015-03-26 13:38:13Z robertas 
;
_cod_original_sg_symbol_H-M 'P 21/c'
_cod_database_code 2006670

loop_
_symmetry_equiv_pos_as_xyz
'x, y, z'
'-x, y+1/2, -z+1/2'
'-x, -y, -z'
'x, -y-1/2, z-1/2'

loop_
_atom_site_aniso_label
_atom_site_aniso_U_11
_atom_site_aniso_U_22
_atom_site_aniso_U_33
_atom_site_aniso_U_12
_atom_site_aniso_U_13
_atom_site_aniso_U_23
O1 .0468(5) .0281(4) .0393(4) -.0037(3) .0116(3) -.0017(3)
O2 .0999(9) .0464(5) .0520(6) -.0146(5) .0376(6) -.0091(4)
O3 .0349(4) .0452(5) .0629(6) .0018(4) .0065(4) -.0064(4)
O4 .1040(10) .0412(6) .1201(11) -.0132(6) .0097(8) -.0324(7)
O5 .1069(10) .0407(6) .0969(10) -.0165(6) .0109(8) .0083(6)
C1 .0475(6) .0345(5) .0361(6) -.0017(5) .0065(5) -.0038(4)
C2 .0376(5) .0272(5) .0326(5) -.0037(4) .0061(4) .0013(4)
C3 .0329(5) .0404(6) .0392(6) .0001(5) .0082(4) .0016(5)
C4 .0338(6) .0472(7) .0478(6) -.0116(5) .0026(5) .0007(5)
C5 .0426(6) .0367(6) .0463(6) -.0139(5) .0048(5) -.0029(5)
C6 .0385(6) .0288(5) .0373(5) -.0042(4) .0041(4) .0008(4)
C7 .0314(5) .0293(5) .0326(5) -.0044(4) .0037(4) .0007(4)
C8 .0348(5) .0385(6) .0506(7) -.0042(5) .0022(5) -.0038(5)
C9 .0437(6) .0343(6) .0494(7) -.0002(5) .0048(5) -.0026(5)
C10 .0453(7) .0541(7) .0475(7) .0075(6) .0015(5) .0079(6)
C11 .0378(6) .0318(5) .0367(5) .0014(4) -.0014(4) -.0025(4)
C12 .0498(7) .0307(5) .0417(6) -.0004(5) .0062(5) -.0037(4)
C13 .0483(7) .0324(6) .0501(7) .0004(5) .0040(5) .0024(5)
C14 .0396(6) .0288(5) .0547(7) .0020(4) -.0112(5) -.0025(5)
C15 .0492(7) .0389(6) .0483(7) .0061(5) -.0090(5) -.0144(5)
C16 .0473(6) .0415(6) .0378(6) .0021(5) -.0008(5) -.0074(5)
N1 .0550(7) .0322(5) .0787(9) -.0012(5) -.0151(6) -.0040(6)

loop_
_atom_site_label
_atom_site_fract_x
_atom_site_fract_y
_atom_site_fract_z
_atom_site_U_iso_or_equiv
_atom_site_thermal_displace_type
_atom_site_calc_flag
_atom_site_refinement_flags
_atom_site_occupancy
_atom_site_disorder_group
_atom_site_type_symbol
O1 .20941(10) .74125(5) .42078(6) .0378(2) Uani d . 1 . O
O2 .0743(2) .77328(7) .56236(8) .0654(3) Uani d . 1 . O
O3 .52612(10) .50303(6) .34977(7) .0476(2) Uani d . 1 . O
O4 .3387(2) 1.23088(8) .51066(12) .0883(4) Uani d . 1 . O
O5 .4497(2) 1.19499(8) .37049(11) .0813(4) Uani d . 1 . O
C1 .1582(2) .79776(8) .49350(9) .0392(3) Uani d . 1 . C
C2 .16110(13) .64308(7) .42684(8) .0324(2) Uani d . 1 . C
H2A .17212 .62196 .49778 .039 Uiso calc R 1 . H
C3 -.01990(13) .62778(8) .38804(9) .0374(2) Uani d . 1 . C
H3A -.09335 .64060 .44490 .045 Uiso calc R 1 . H
C4 -.04847(15) .52714(9) .35631(10) .0429(3) Uani d . 1 . C
H4A -.15818 .50961 .33886 .051 Uiso calc R 1 . H
C5 .06742(15) .46160(8) .35097(9) .0418(3) Uani d . 1 . C
H5A .03901 .40118 .32852 .050 Uiso calc R 1 . H
C6 .24373(14) .48425(7) .38084(9) .0348(2) Uani d . 1 . C
H6A .25883 .47149 .45388 .042 Uiso calc R 1 . H
C7 .27825(12) .58793(7) .36386(8) .0310(2) Uani d . 1 . C
H7A .25618 .60299 .29187 .037 Uiso calc R 1 . H
C8 .46408(14) .59168(8) .38599(10) .0412(3) Uani d . 1 . C
H8A .51464 .64401 .35040 .049 Uiso calc R 1 . H
H8B .48788 .59867 .45847 .049 Uiso calc R 1 . H
C9 .38885(15) .44064(8) .32773(10) .0424(3) Uani d . 1 . C
H9A .41247 .37778 .35384 .051 Uiso calc R 1 . H
H9B .36574 .43667 .25491 .051 Uiso calc R 1 . H
C10 -.0716(2) .69417(10) .30187(10) .0490(3) Uani d . 1 . C
H10A -.1834 .6789 .2778 .073 Uiso calc R 1 . H
H10B .0046 .6875 .2471 .073 Uiso calc R 1 . H
H10C -.0689 .75815 .3261 .073 Uiso calc R 1 . H
C11 .21448(14) .89604(8) .47835(8) .0355(2) Uani d . 1 . C
C12 .2936(2) .92342(8) .39160(9) .0406(3) Uani d . 1 . C
H12A .3130 .87940 .34069 .049 Uiso calc R 1 . H
C13 .3442(2) 1.01547(8) .37970(10) .0436(3) Uani d . 1 . C
H13A .3981 1.03460 .32134 .052 Uiso calc R 1 . H
C14 .31311(15) 1.07806(8) .45589(10) .0413(3) Uani d . 1 . C
C15 .2327(2) 1.05345(9) .54211(10) .0457(3) Uani d . 1 . C
H15A .2120 1.09810 .59216 .055 Uiso calc R 1 . H
C16 .1832(2) .96151(9) .55336(9) .0422(3) Uani d . 1 . C
H16A .1285 .94311 .61167 .051 Uiso calc R 1 . H
N1 .3703(2) 1.17553(8) .44456(11) .0557(3) Uani d . 1 . N

loop_
_atom_type_symbol
_atom_type_description
_atom_type_scat_dispersion_real
_atom_type_scat_dispersion_imag
_atom_type_scat_source
C C 0.0033 0.0016 'International Tables Vol C Tables 4.2.6.8 and 6.1.1.4'
H H 0.0000 0.0000 'International Tables Vol C Tables 4.2.6.8 and 6.1.1.4'
N N 0.0061 0.0033 'International Tables Vol C Tables 4.2.6.8 and 6.1.1.4'
O O 0.0106 0.0060 'International Tables Vol C Tables 4.2.6.8 and 6.1.1.4'

loop_
_geom_angle_atom_site_label_1
_geom_angle_atom_site_label_2
_geom_angle_atom_site_label_3
_geom_angle
_geom_angle_publ_flag
C1 O1 C2 117.02(8) n
C9 O3 C8 109.78(9) y
O2 C1 O1 124.44(11) n
O2 C1 C11 123.74(11) n
O1 C1 C11 111.81(9) n
O1 C2 C7 107.54(8) n
O1 C2 C3 111.58(9) n
C7 C2 C3 109.97(9) y
C4 C3 C10 110.21(10) n
C4 C3 C2 111.13(9) y
C10 C3 C2 113.09(9) n
C5 C4 C3 125.83(11) y
C4 C5 C6 119.71(11) y
C5 C6 C9 121.68(10) y
C5 C6 C7 110.27(9) y
C9 C6 C7 100.63(9) y
C2 C7 C8 120.39(9) y
C2 C7 C6 107.91(8) y
C8 C7 C6 100.88(9) y
O3 C8 C7 104.63(9) y
O3 C9 C6 104.32(9) y
C12 C11 C16 119.97(11) n
C12 C11 C1 121.73(10) n
C16 C11 C1 118.29(10) n
C13 C12 C11 120.33(11) n
C14 C13 C12 118.14(12) n
C15 C14 C13 122.93(11) n
C15 C14 N1 118.79(11) n
C13 C14 N1 118.28(12) n
C14 C15 C16 118.47(11) n
C15 C16 C11 120.14(12) n
O4 N1 O5 124.01(13) n
O4 N1 C14 117.96(14) n
O5 N1 C14 118.01(12) n

loop_
_geom_bond_atom_site_label_1
_geom_bond_atom_site_label_2
_geom_bond_site_symmetry_2
_geom_bond_distance
_geom_bond_publ_flag
O1 C1 . 1.3336(14) n
O1 C2 . 1.4597(12) n
O2 C1 . 1.2049(14) n
O3 C9 . 1.4430(15) y
O3 C8 . 1.4500(15) y
O4 N1 . 1.214(2) n
O5 N1 . 1.221(2) n
C1 C11 . 1.492(2) n
C2 C7 . 1.5027(14) y
C2 C3 . 1.546(2) y
C3 C4 . 1.515(2) y
C3 C10 . 1.534(2) n
C4 C5 . 1.326(2) y
C5 C6 . 1.497(2) y
C6 C9 . 1.517(2) y
C6 C7 . 1.5266(14) y
C7 C8 . 1.516(2) y
C11 C12 . 1.389(2) n
C11 C16 . 1.395(2) n
C12 C13 . 1.388(2) n
C13 C14 . 1.379(2) n
C14 C15 . 1.377(2) n
C14 N1 . 1.477(2) n
C15 C16 . 1.383(2) n
